data_4111938
loop_
_publ_author_name
'Thomas Devic'
'Christian Serre'
'Nathalie Audebrand'
'J\'er\^ome Marrot'
'G\'erard F\'erey'

_publ_contact_author
; 
      Thomas Devic and Gerard Ferey  
      Institut Lavoisier, IREM, UMR CNRS 8637
      Universit\'e de Versailles Saint-Quentin-en-Yvelines
      45 Avenue des Etats Unis
      78035 Versailles Cedex
      France
;
_publ_contact_author_email devic@chimie.uvsq.fr
_publ_contact_author_fax '(33) 1 39 25 43 58'
_publ_contact_author_phone '(33) 1 39 25 43 73 '
_publ_section_title
;
 MIL-103, A 3-D Lanthanide-Based Metal Organic Framework with Large
 One-Dimensional Tunnels and A High Surface Area
;
_journal_name_full 'Journal of the American Chemical Society'
_journal_page_first 12788
_journal_page_last 12789
_journal_paper_doi 10.1021/ja053992n
_journal_volume 127
_journal_year 2005
_chemical_formula_moiety C39H41O9Tb
_chemical_formula_sum 'C39 H39 O9 Tb'
_chemical_formula_weight 810.62
_chemical_name_common 'Tb(BTB)(H2O), 2(C6H11OH)'
_chemical_name_systematic
; 
 aqua-Terbium(III) trisbenzoate, cyclohexanol solvate
;
_space_group_IT_number 155
_symmetry_cell_setting trigonal
_symmetry_space_group_name_Hall 'R 3 2"'
_symmetry_space_group_name_H-M 'R 3 2 :H'
_atom_sites_solution_hydrogens geom
_atom_sites_solution_primary direct
_atom_sites_solution_secondary difmap
_audit_creation_method SHELXL-97
_cell_angle_alpha 90.00
_cell_angle_beta 90.00
_cell_angle_gamma 120.00
_cell_formula_units_Z 9
_cell_length_a 28.5344(8)
_cell_length_b 28.5344(8)
_cell_length_c 12.2148(5)
_cell_measurement_reflns_used 2000
_cell_measurement_temperature 293(2)
_cell_measurement_theta_max 20.17
_cell_measurement_theta_min 2.47
_cell_volume 8613.0(5)
_computing_cell_refinement 'Bruker APEX2'
_computing_data_collection 'Bruker APEX2'
_computing_data_reduction 'Bruker SAINT'
_computing_molecular_graphics 'Bruker SHELXTL'
_computing_publication_material 'Bruker SHELXTL'
_computing_structure_refinement 'SHELXL-97 (Sheldrick, 1997)'
_computing_structure_solution 'SHELXS-97 (Sheldrick, 1990)'
_diffrn_ambient_temperature 293(2)
_diffrn_detector_area_resol_mean 512x512
_diffrn_measured_fraction_theta_full 0.999
_diffrn_measured_fraction_theta_max 0.999
_diffrn_measurement_device_type 'CCD area detector'
_diffrn_measurement_method 'phi and omega scans'
_diffrn_radiation_monochromator graphite
_diffrn_radiation_source 'fine-focus sealed tube'
_diffrn_radiation_type MoK\a
_diffrn_radiation_wavelength 0.71073
_diffrn_reflns_av_R_equivalents 0.1206
_diffrn_reflns_av_sigmaI/netI 0.0680
_diffrn_reflns_limit_h_max 32
_diffrn_reflns_limit_h_min -32
_diffrn_reflns_limit_k_max 32
_diffrn_reflns_limit_k_min -32
_diffrn_reflns_limit_l_max 13
_diffrn_reflns_limit_l_min -12
_diffrn_reflns_number 25651
_diffrn_reflns_theta_full 23.86
_diffrn_reflns_theta_max 23.86
_diffrn_reflns_theta_min 1.43
_exptl_absorpt_coefficient_mu 1.898
_exptl_absorpt_correction_T_max 0.9813
_exptl_absorpt_correction_T_min 0.8946
_exptl_absorpt_correction_type multi-scan
_exptl_absorpt_process_details 'SADABS (Sheldrick, V2.10)'
_exptl_crystal_colour yellow
_exptl_crystal_density_diffrn 1.407
_exptl_crystal_density_meas 0
_exptl_crystal_description needle
_exptl_crystal_F_000 3690
_exptl_crystal_size_max 0.06
_exptl_crystal_size_mid 0.02
_exptl_crystal_size_min 0.01
_refine_diff_density_max 0.993
_refine_diff_density_min -1.067
_refine_diff_density_rms 0.286
_refine_ls_abs_structure_details 'Flack H D (1983), Acta Cryst. A39, 876-881'
_refine_ls_abs_structure_Flack 0.00(3)
_refine_ls_extinction_method none
_refine_ls_goodness_of_fit_ref 1.110
_refine_ls_hydrogen_treatment constr
_refine_ls_matrix_type full
_refine_ls_number_parameters 196
_refine_ls_number_reflns 2975
_refine_ls_number_restraints 7
_refine_ls_restrained_S_all 1.114
_refine_ls_R_factor_all 0.0628
_refine_ls_R_factor_gt 0.0427
_refine_ls_shift/su_max 0.008
_refine_ls_shift/su_mean 0.000
_refine_ls_structure_factor_coef Fsqd
_refine_ls_weighting_details 'calc w=1/[\s^2^(Fo^2^)+(0.0762P)^2^+0.0000P] where P=(Fo^2^+2Fc^2^)/3'
_refine_ls_weighting_scheme calc
_refine_ls_wR_factor_gt 0.1033
_refine_ls_wR_factor_ref 0.1288
_reflns_number_gt 2560
_reflns_number_total 2975
_reflns_threshold_expression >2sigma(I)
_cod_data_source_file ja053992nsi20050621_015525.cif
_cod_data_source_block td113
_cod_original_sg_symbol_H-M 'R 32'
_cod_database_code 4111938

loop_
_symmetry_equiv_pos_as_xyz
'x, y, z'
'-y, x-y, z'
'-x+y, -x, z'
'y, x, -z'
'x-y, -y, -z'
'-x, -x+y, -z'
'x+2/3, y+1/3, z+1/3'
'-y+2/3, x-y+1/3, z+1/3'
'-x+y+2/3, -x+1/3, z+1/3'
'y+2/3, x+1/3, -z+1/3'
'x-y+2/3, -y+1/3, -z+1/3'
'-x+2/3, -x+y+1/3, -z+1/3'
'x+1/3, y+2/3, z+2/3'
'-y+1/3, x-y+2/3, z+2/3'
'-x+y+1/3, -x+2/3, z+2/3'
'y+1/3, x+2/3, -z+2/3'
'x-y+1/3, -y+2/3, -z+2/3'
'-x+1/3, -x+y+2/3, -z+2/3'

loop_
_atom_site_label
_atom_site_type_symbol
_atom_site_fract_x
_atom_site_fract_y
_atom_site_fract_z
_atom_site_U_iso_or_equiv
_atom_site_adp_type
_atom_site_occupancy
_atom_site_symmetry_multiplicity
_atom_site_calc_flag
_atom_site_refinement_flags
Tb Tb 0.344180(6) 0.010846(6) 0.3333 0.02590(4) Uani 1 2 d S
O1 O 0.31930(8) 0.06930(7) 0.25274(16) 0.0435(7) Uani 1 1 d .
O2 O 0.04295(6) 0.31906(6) 0.16358(13) 0.0325(6) Uani 1 1 d .
O3 O 0.08329(6) 0.38600(7) 0.28140(14) 0.0340(6) Uani 1 1 d .
O4 O 0.42939(10) 0.09605(10) 0.3333 0.0579(12) Uani 1 2 d S
O5 O 0.18599(10) -0.01373(10) 0.1998(2) 0.0836(11) Uani 1 1 d .
H5 H 0.1723 -0.0301 0.1428 0.125 Uiso 1 1 calc R
C1 C 0.3333 0.09651(14) 0.1667 0.0309(11) Uani 1 2 d S
C2 C 0.3333 0.14994(15) 0.1667 0.0345(12) Uani 1 2 d S
C3 C 0.29961(11) 0.15703(10) 0.2369(2) 0.0393(10) Uani 1 1 d .
H3 H 0.2779 0.1303 0.2867 0.047 Uiso 1 1 calc R
C4 C 0.29902(11) 0.20502(10) 0.2311(3) 0.0390(10) Uani 1 1 d .
H4 H 0.2741 0.2090 0.2732 0.047 Uiso 1 1 calc R
C5 C 0.3333 0.24627(15) 0.1667 0.0312(12) Uani 1 2 d S
C6 C 0.3333 0.29962(14) 0.1667 0.0288(11) Uani 1 2 d S
C7 C 0.28521(10) 0.30086(11) 0.1747(2) 0.0356(10) Uani 1 1 d .
H7 H 0.2527 0.2684 0.1803 0.043 Uiso 1 1 calc R
C8 C 0.28427(10) 0.34885(10) 0.1744(2) 0.0307(9) Uani 1 1 d .
C9 C 0.3333 0.39752(14) 0.1667 0.0294(11) Uani 1 2 d S
H9 H 0.3333 0.4301 0.1667 0.035 Uiso 1 2 calc SR
C10 C 0.23262(9) 0.34915(10) 0.1836(2) 0.0296(9) Uani 1 1 d .
C11 C 0.18488(10) 0.30997(11) 0.1373(3) 0.0392(10) Uani 1 1 d .
H11 H 0.1844 0.2810 0.1014 0.047 Uiso 1 1 calc R
C12 C 0.13826(10) 0.31235(10) 0.1423(2) 0.0335(10) Uani 1 1 d .
H12 H 0.1070 0.2856 0.1088 0.040 Uiso 1 1 calc R
C13 C 0.13740(10) 0.35489(10) 0.1977(2) 0.0315(9) Uani 1 1 d .
C14 C 0.18449(10) 0.39419(11) 0.2455(2) 0.0366(10) Uani 1 1 d .
H14 H 0.1845 0.4227 0.2822 0.044 Uiso 1 1 calc R
C15 C 0.23104(11) 0.39206(10) 0.2402(2) 0.0379(10) Uani 1 1 d .
H15 H 0.2622 0.4189 0.2738 0.046 Uiso 1 1 calc R
C16 C 0.08595(10) 0.35457(10) 0.2135(2) 0.0293(9) Uani 1 1 d .
C17 C 0.16561(16) 0.02014(19) 0.2245(3) 0.1073(18) Uiso 1 1 d D
H17 H 0.1976 0.0556 0.2111 0.129 Uiso 1 1 calc R
C18 C 0.1566(2) 0.02496(19) 0.3446(4) 0.176(3) Uiso 1 1 d D
H18A H 0.1910 0.0411 0.3827 0.211 Uiso 1 1 calc R
H18B H 0.1336 -0.0109 0.3749 0.211 Uiso 1 1 calc R
C19 C 0.12958(19) 0.0603(2) 0.3637(5) 0.261(5) Uiso 1 1 d D
H19A H 0.1033 0.0438 0.4221 0.313 Uiso 1 1 calc R
H19B H 0.1573 0.0956 0.3892 0.313 Uiso 1 1 calc R
C20 C 0.1012(2) 0.0686(2) 0.2655(3) 0.354(8) Uiso 1 1 d D
H20A H 0.0636 0.0400 0.2679 0.425 Uiso 1 1 calc R
H20B H 0.1014 0.1023 0.2778 0.425 Uiso 1 1 calc R
C21 C 0.1207(3) 0.0705(2) 0.1497(5) 0.493(11) Uiso 1 1 d D
H21A H 0.1551 0.1033 0.1377 0.591 Uiso 1 1 calc R
H21B H 0.0946 0.0693 0.0974 0.591 Uiso 1 1 calc R
C22 C 0.1271(2) 0.02010(18) 0.1376(5) 0.565(14) Uiso 1 1 d D
H22A H 0.0920 -0.0124 0.1451 0.679 Uiso 1 1 calc R
H22B H 0.1411 0.0199 0.0654 0.679 Uiso 1 1 calc R

loop_
_atom_site_aniso_label
_atom_site_aniso_U_11
_atom_site_aniso_U_22
_atom_site_aniso_U_33
_atom_site_aniso_U_23
_atom_site_aniso_U_13
_atom_site_aniso_U_12
Tb 0.02021(3) 0.02021(3) 0.03676(7) -0.00022(4) 0.00022(4) 0.00971(4)
O1 0.0538(10) 0.0356(8) 0.0500(12) 0.0083(8) -0.0016(9) 0.0291(6)
O2 0.0249(8) 0.0302(7) 0.0437(11) 0.0006(8) -0.0052(7) 0.0147(5)
O3 0.0271(7) 0.0332(8) 0.0424(10) -0.0045(9) 0.0005(7) 0.0156(6)
O4 0.0318(9) 0.0318(9) 0.084(2) -0.0099(9) 0.0099(9) -0.0038(12)
O5 0.0980(14) 0.1015(14) 0.0844(19) 0.0022(13) 0.0051(14) 0.0746(9)
C1 0.028(2) 0.0221(15) 0.044(2) 0.0016(9) 0.0031(19) 0.0140(11)
C2 0.035(2) 0.0287(17) 0.042(2) 0.0031(10) 0.006(2) 0.0175(12)
C3 0.0451(13) 0.0259(12) 0.0493(18) 0.0087(12) 0.0137(13) 0.0196(9)
C4 0.0402(12) 0.0251(11) 0.0591(19) 0.0049(12) 0.0002(13) 0.0219(8)
C5 0.014(2) 0.0403(19) 0.031(2) -0.0005(8) -0.0011(16) 0.0069(10)
C6 0.027(2) 0.0219(15) 0.039(2) 0.0011(9) 0.0022(18) 0.0137(11)
C7 0.0228(11) 0.0308(12) 0.0522(18) 0.0027(12) 0.0073(12) 0.0127(8)
C8 0.0196(11) 0.0213(11) 0.0515(17) 0.0015(11) 0.0020(11) 0.0104(8)
C9 0.025(2) 0.0202(15) 0.045(2) 0.0042(9) 0.0083(18) 0.0127(11)
C10 0.0238(10) 0.0348(11) 0.0392(16) 0.0063(11) 0.0067(10) 0.0214(8)
C11 0.0305(12) 0.0366(12) 0.0551(18) -0.0121(12) 0.0029(13) 0.0202(9)
C12 0.0189(12) 0.0233(12) 0.0496(17) -0.0003(12) -0.0023(12) 0.0040(9)
C13 0.0205(11) 0.0330(12) 0.0438(16) 0.0038(12) 0.0051(11) 0.0156(8)
C14 0.0311(12) 0.0284(11) 0.0542(18) -0.0105(12) -0.0016(12) 0.0177(8)
C15 0.0332(13) 0.0262(12) 0.0507(18) -0.0117(12) -0.0086(13) 0.0121(9)
C16 0.0263(11) 0.0280(12) 0.0354(14) 0.0034(11) -0.0003(11) 0.0149(8)

loop_
_atom_type_symbol
_atom_type_description
_atom_type_scat_dispersion_real
_atom_type_scat_dispersion_imag
_atom_type_scat_source
C C 0.0033 0.0016 'International Tables Vol C Tables 4.2.6.8 and 6.1.1.4'
H H 0.0000 0.0000 'International Tables Vol C Tables 4.2.6.8 and 6.1.1.4'
O O 0.0106 0.0060 'International Tables Vol C Tables 4.2.6.8 and 6.1.1.4'
Tb Tb -0.1723 4.1537 'International Tables Vol C Tables 4.2.6.8 and 6.1.1.4'

loop_
_geom_angle_atom_site_label_1
_geom_angle_atom_site_label_2
_geom_angle_atom_site_label_3
_geom_angle
_geom_angle_site_symmetry_1
_geom_angle_site_symmetry_3
O1 Tb O1 156.30(8) . 16_545
O1 Tb O2 88.74(6) . 11
O1 Tb O2 84.20(7) 16_545 11
O1 Tb O2 84.20(7) . 8
O1 Tb O2 88.74(6) 16_545 8
O2 Tb O2 145.13(9) 11 8
O1 Tb O3 78.45(7) . 18_545
O1 Tb O3 121.95(6) 16_545 18_545
O2 Tb O3 134.60(6) 11 18_545
O2 Tb O3 77.15(6) 8 18_545
O1 Tb O3 121.95(6) . 3
O1 Tb O3 78.44(6) 16_545 3
O2 Tb O3 77.15(6) 11 3
O2 Tb O3 134.60(6) 8 3
O3 Tb O3 73.62(10) 18_545 3
O1 Tb O4 78.15(4) . .
O1 Tb O4 78.15(4) 16_545 .
O2 Tb O4 72.57(4) 11 .
O2 Tb O4 72.57(4) 8 .
O3 Tb O4 143.19(5) 18_545 .
O3 Tb O4 143.19(5) 3 .
O1 Tb O2 72.30(5) . 3
O1 Tb O2 124.45(6) 16_545 3
O2 Tb O2 66.95(8) 11 3
O2 Tb O2 140.65(3) 8 3
O3 Tb O2 67.66(6) 18_545 3
O3 Tb O2 50.21(5) 3 3
O4 Tb O2 129.58(4) . 3
O1 Tb O2 124.46(6) . 18_545
O1 Tb O2 72.30(5) 16_545 18_545
O2 Tb O2 140.65(3) 11 18_545
O2 Tb O2 66.95(8) 8 18_545
O3 Tb O2 50.21(5) 18_545 18_545
O3 Tb O2 67.65(6) 3 18_545
O4 Tb O2 129.58(4) . 18_545
O2 Tb O2 100.85(8) 3 18_545
O1 Tb C16 103.11(7) . 18_545
O1 Tb C16 96.92(6) 16_545 18_545
O2 Tb C16 139.26(7) 11 18_545
O2 Tb C16 75.45(7) 8 18_545
O3 Tb C16 25.06(7) 18_545 18_545
O3 Tb C16 63.41(8) 3 18_545
O4 Tb C16 147.70(6) . 18_545
O2 Tb C16 79.65(7) 3 18_545
O2 Tb C16 26.18(6) 18_545 18_545
O1 Tb C16 96.92(6) . 3
O1 Tb C16 103.10(7) 16_545 3
O2 Tb C16 75.45(7) 11 3
O2 Tb C16 139.27(7) 8 3
O3 Tb C16 63.41(8) 18_545 3
O3 Tb C16 25.06(7) 3 3
O4 Tb C16 147.70(6) . 3
O2 Tb C16 26.18(6) 3 3
O2 Tb C16 79.65(7) 18_545 3
C16 Tb C16 64.60(12) 18_545 3
C1 O1 Tb 133.1(2) . .
C16 O2 Tb 132.46(16) . 15_554
C16 O2 Tb 84.74(15) . 2
Tb O2 Tb 107.05(8) 15_554 2
C16 O3 Tb 100.08(12) . 2
C17 O5 H5 109.5 . .
O1 C1 O1 125.0(4) 12 .
O1 C1 C2 117.49(19) 12 .
O1 C1 C2 117.49(19) . .
C3 C2 C3 120.5(4) 12 .
C3 C2 C1 119.75(19) 12 .
C3 C2 C1 119.75(19) . .
C2 C3 C4 118.0(3) . .
C2 C3 H3 121.0 . .
C4 C3 H3 121.0 . .
C5 C4 C3 122.2(3) . .
C5 C4 H4 118.9 . .
C3 C4 H4 118.9 . .
C4 C5 C4 118.6(4) 12 .
C4 C5 C6 120.7(2) 12 .
C4 C5 C6 120.7(2) . .
C7 C6 C7 117.7(4) . 12
C7 C6 C5 121.17(18) . .
C7 C6 C5 121.17(18) 12 .
C8 C7 C6 122.1(2) . .
C8 C7 H7 118.9 . .
C6 C7 H7 118.9 . .
C7 C8 C9 118.6(3) . .
C7 C8 C10 121.1(2) . .
C9 C8 C10 120.3(3) . .
C8 C9 C8 121.0(4) 12 .
C8 C9 H9 119.5 12 .
C8 C9 H9 119.5 . .
C11 C10 C15 116.9(3) . .
C11 C10 C8 123.1(3) . .
C15 C10 C8 120.0(2) . .
C12 C11 C10 122.2(3) . .
C12 C11 H11 118.9 . .
C10 C11 H11 118.9 . .
C11 C12 C13 120.3(2) . .
C11 C12 H12 119.9 . .
C13 C12 H12 119.9 . .
C14 C13 C12 118.5(3) . .
C14 C13 C16 120.8(3) . .
C12 C13 C16 120.4(2) . .
C15 C14 C13 121.3(3) . .
C15 C14 H14 119.4 . .
C13 C14 H14 119.4 . .
C14 C15 C10 120.8(2) . .
C14 C15 H15 119.6 . .
C10 C15 H15 119.6 . .
O3 C16 O2 120.1(3) . .
O3 C16 C13 119.9(2) . .
O2 C16 C13 119.7(3) . .
O3 C16 Tb 54.87(12) . 2
O2 C16 Tb 69.08(14) . 2
C13 C16 Tb 154.83(19) . 2
O5 C17 C18 115.2(4) . .
O5 C17 C22 113.6(4) . .
C18 C17 C22 121.4(5) . .
O5 C17 H17 100.5 . .
C18 C17 H17 100.5 . .
C22 C17 H17 100.5 . .
C17 C18 C19 111.5(5) . .
C17 C18 H18A 109.3 . .
C19 C18 H18A 109.3 . .
C17 C18 H18B 109.3 . .
C19 C18 H18B 109.3 . .
H18A C18 H18B 108.0 . .
C20 C19 C18 117.0(5) . .
C20 C19 H19A 108.1 . .
C18 C19 H19A 108.1 . .
C20 C19 H19B 108.1 . .
C18 C19 H19B 108.1 . .
H19A C19 H19B 107.3 . .
C21 C20 C19 121.6(6) . .
C21 C20 H20A 106.9 . .
C19 C20 H20A 106.9 . .
C21 C20 H20B 106.9 . .
C19 C20 H20B 106.9 . .
H20A C20 H20B 106.7 . .
C20 C21 C22 105.7(5) . .
C20 C21 H21A 110.6 . .
C22 C21 H21A 110.6 . .
C20 C21 H21B 110.6 . .
C22 C21 H21B 110.6 . .
H21A C21 H21B 108.7 . .
C17 C22 C21 110.6(4) . .
C17 C22 H22A 109.5 . .
C21 C22 H22A 109.5 . .
C17 C22 H22B 109.5 . .
C21 C22 H22B 109.5 . .
H22A C22 H22B 108.1 . .

loop_
_geom_bond_atom_site_label_1
_geom_bond_atom_site_label_2
_geom_bond_distance
_geom_bond_site_symmetry_2
Tb O1 2.332(2) .
Tb O1 2.332(2) 16_545
Tb O2 2.3713(18) 11
Tb O2 2.3714(18) 8
Tb O3 2.4166(14) 18_545
Tb O3 2.4168(14) 3
Tb O4 2.431(3) .
Tb O2 2.7289(19) 3
Tb O2 2.7289(19) 18_545
Tb C16 2.909(3) 18_545
Tb C16 2.909(3) 3
O1 C1 1.248(3) .
O2 C16 1.289(3) .
O2 Tb 2.3713(18) 15_554
O2 Tb 2.7289(19) 2
O3 C16 1.251(4) .
O3 Tb 2.4166(14) 2
O5 C17 1.388(7) .
O5 H5 0.8200 .
C1 O1 1.248(3) 12
C1 C2 1.525(6) .
C2 C3 1.377(4) 12
C2 C3 1.378(4) .
C3 C4 1.380(5) .
C3 H3 0.9300 .
C4 C5 1.346(3) .
C4 H4 0.9300 .
C5 C4 1.346(3) 12
C5 C6 1.522(6) .
C6 C7 1.395(4) .
C6 C7 1.395(4) 12
C7 C8 1.383(5) .
C7 H7 0.9300 .
C8 C9 1.398(3) .
C8 C10 1.482(4) .
C9 C8 1.397(3) 12
C9 H9 0.9300 .
C10 C11 1.380(3) .
C10 C15 1.426(4) .
C11 C12 1.367(5) .
C11 H11 0.9300 .
C12 C13 1.401(4) .
C12 H12 0.9300 .
C13 C14 1.378(3) .
C13 C16 1.476(4) .
C14 C15 1.361(5) .
C14 H14 0.9300 .
C15 H15 0.9300 .
C16 Tb 2.909(3) 2
C17 C18 1.507(6) .
C17 C22 1.527(7) .
C17 H17 0.9800 .
C18 C19 1.562(9) .
C18 H18A 0.9700 .
C18 H18B 0.9700 .
C19 C20 1.532(8) .
C19 H19A 0.9700 .
C19 H19B 0.9700 .
C20 C21 1.511(7) .
C20 H20A 0.9700 .
C20 H20B 0.9700 .
C21 C22 1.543(9) .
C21 H21A 0.9700 .
C21 H21B 0.9700 .
C22 H22A 0.9700 .
C22 H22B 0.9700 .
